data_4115865
loop_
_publ_author_name
'Fu Qiang Huang'
'Paul Brazis'
'Carl R. Kannewurf'
'James A. Ibers'

_publ_section_title
;
 Syntheses, Structures, Physical Properties, and Theoretical Study of
 LaCu0.40Te2, NdCu0.37Te2, SmCu0.34Te2, GdCu0.33Te2, and DyCu0.32Te2
;
_journal_name_full 'Journal of the American Chemical Society'
_journal_page_first 80
_journal_page_last 86
_journal_paper_doi 10.1021/ja9919635
_journal_volume 122
_journal_year 2000
_chemical_formula_sum 'Cu0.34 Sm Te2'
_chemical_formula_weight 426.99
_chemical_name_systematic
; 
 ? 
;
_space_group_IT_number 57
_symmetry_cell_setting orthorhombic
_symmetry_space_group_name_Hall '-P 2c 2b'
_symmetry_space_group_name_H-M 'P b c m'
_atom_sites_solution_hydrogens geom
_atom_sites_solution_primary direct
_atom_sites_solution_secondary difmap
_audit_creation_method SHELXL-97
_cell_angle_alpha 90.00
_cell_angle_beta 90.00
_cell_angle_gamma 90.00
_cell_formula_units_Z 4
_cell_length_a 7.6003(10)
_cell_length_b 8.3085(11)
_cell_length_c 6.1412(8)
_cell_measurement_temperature 153(2)
_cell_volume 387.80(9)
_computing_cell_refinement 'SAINT-Plus version 5.101 (Bruker, 1997)'
_computing_data_collection 'SMART version 5.101 (Bruker, 1997)'
_computing_data_reduction 'SAINT-Plus version 5.101 (Bruker, 1997)'
_computing_molecular_graphics 'SHELXTL-97 (Sheldrick, 1997)'
_computing_publication_material 'SHELXTL-97 (Sheldrick, 1997)'
_computing_structure_refinement 'SHELXL-97 (Sheldrick, 1997)'
_computing_structure_solution 'SHELXS-97 (Sheldrick, 1990)'
_diffrn_ambient_temperature 153(2)
_diffrn_measured_fraction_theta_full 0.970
_diffrn_measured_fraction_theta_max 0.970
_diffrn_measurement_device_type 'Bruker Smart 1000 CCD'
_diffrn_measurement_method /w
_diffrn_radiation_monochromator graphite
_diffrn_radiation_source 'fine-focus sealed tube'
_diffrn_radiation_type MoK\a
_diffrn_radiation_wavelength 0.71073
_diffrn_reflns_av_R_equivalents 0.0408
_diffrn_reflns_av_sigmaI/netI 0.0196
_diffrn_reflns_limit_h_max 10
_diffrn_reflns_limit_h_min -9
_diffrn_reflns_limit_k_max 10
_diffrn_reflns_limit_k_min -11
_diffrn_reflns_limit_l_max 8
_diffrn_reflns_limit_l_min -8
_diffrn_reflns_number 3216
_diffrn_reflns_theta_full 28.40
_diffrn_reflns_theta_max 28.40
_diffrn_reflns_theta_min 2.68
_diffrn_standards_decay_% <2
_exptl_absorpt_coefficient_mu 31.427
_exptl_absorpt_correction_T_max 0.687
_exptl_absorpt_correction_T_min 0.121
_exptl_absorpt_correction_type numerical
_exptl_absorpt_process_details 'face indexed (Sheldrick, 1997)'
_exptl_crystal_colour black
_exptl_crystal_density_diffrn 7.314
_exptl_crystal_description needle
_exptl_crystal_F_000 703
_exptl_crystal_size_max 0.440
_exptl_crystal_size_mid 0.060
_exptl_crystal_size_min 0.076
_refine_diff_density_max 2.129
_refine_diff_density_min -1.912
_refine_diff_density_rms 0.436
_refine_ls_extinction_coef 0.0089(7)
_refine_ls_extinction_expression Fc^*^=kFc[1+0.001xFc^2^\l^3^/sin(2\q)]^-1/4^
_refine_ls_extinction_method SHELXL
_refine_ls_goodness_of_fit_ref 1.341
_refine_ls_hydrogen_treatment mixed
_refine_ls_matrix_type full
_refine_ls_number_parameters 29
_refine_ls_number_reflns 515
_refine_ls_number_restraints 0
_refine_ls_restrained_S_all 1.341
_refine_ls_R_factor_all 0.0258
_refine_ls_R_factor_gt 0.0253
_refine_ls_shift/su_max 0.001
_refine_ls_shift/su_mean 0.000
_refine_ls_structure_factor_coef Fsqd
_refine_ls_weighting_details
; calc 
 [1.00000+0.00000exp(0.00(sin\q/\l)^2^)]/ 
   [\s^2^(Fo^2^)+0.0000+0.0000*P+(0.0400P)^2^+0.0000sin\q/\l] 
 where P = 1.00000Fo^2^ + 0.00000Fc^2^ 
;
_refine_ls_weighting_scheme calc
_refine_ls_wR_factor_gt 0.0684
_refine_ls_wR_factor_ref 0.0687
_reflns_number_gt 503
_reflns_number_total 515
_reflns_threshold_expression >2sigma(I)
_cod_data_source_file ja9919635_5.cif
_cod_data_source_block sm
_cod_database_code 4115865

loop_
_symmetry_equiv_pos_as_xyz
'x, y, z'
'-x, -y, z+1/2'
'-x, y+1/2, -z+1/2'
'x, -y+1/2, -z'
'-x, -y, -z'
'x, y, -z-1/2'
'x, -y-1/2, z-1/2'
'-x, y-1/2, z'

loop_
_atom_site_label
_atom_site_type_symbol
_atom_site_fract_x
_atom_site_fract_y
_atom_site_fract_z
_atom_site_U_iso_or_equiv
_atom_site_adp_type
_atom_site_occupancy
_atom_site_symmetry_multiplicity
_atom_site_calc_flag
_atom_site_refinement_flags
Sm1 Sm 0.24175(5) 0.56051(5) 0.2500 0.0113(2) Uani 1 2 d S
Cu1 Cu 0.4075(5) 0.2020(5) 0.0729(8) 0.0142(14) Uani 0.169(4) 1 d P
Te1 Te 0.61662(7) 0.40944(6) 0.2500 0.0100(2) Uani 1 2 d S
Te2 Te 0.07694(7) 0.2500 0.0000 0.0109(2) Uani 1 2 d S

loop_
_atom_site_aniso_label
_atom_site_aniso_U_11
_atom_site_aniso_U_22
_atom_site_aniso_U_33
_atom_site_aniso_U_23
_atom_site_aniso_U_13
_atom_site_aniso_U_12
Sm1 0.0145(3) 0.0094(3) 0.0100(3) 0.000 0.000 0.00103(13)
Cu1 0.012(2) 0.010(2) 0.021(2) -0.0034(16) -0.0031(17) -0.0001(13)
Te1 0.0119(3) 0.0098(3) 0.0083(3) 0.000 0.000 0.00126(17)
Te2 0.0108(3) 0.0107(3) 0.0111(3) -0.00289(18) 0.000 0.000

loop_
_atom_type_symbol
_atom_type_description
_atom_type_scat_dispersion_real
_atom_type_scat_dispersion_imag
_atom_type_scat_source
Cu Cu 0.3201 1.2651 'International Tables Vol C Tables 4.2.6.8 and 6.1.1.4'
Te Te -0.5308 1.6751 'International Tables Vol C Tables 4.2.6.8 and 6.1.1.4'
Sm Sm -0.1638 3.4418 'International Tables Vol C Tables 4.2.6.8 and 6.1.1.4'

loop_
_geom_angle_atom_site_label_1
_geom_angle_atom_site_label_2
_geom_angle_atom_site_label_3
_geom_angle
_geom_angle_site_symmetry_1
_geom_angle_site_symmetry_3
Te1 Sm1 Cu1 49.25(8) 3_655 3_655
Te1 Sm1 Cu1 49.25(8) 3_655 8_665
Cu1 Sm1 Cu1 40.94(17) 3_655 8_665
Te1 Sm1 Te1 93.407(15) 3_655 .
Cu1 Sm1 Te1 50.80(8) 3_655 .
Cu1 Sm1 Te1 50.80(8) 8_665 .
Te1 Sm1 Cu1 120.07(8) 3_655 4
Cu1 Sm1 Cu1 97.85(8) 3_655 4
Cu1 Sm1 Cu1 72.78(12) 8_665 4
Te1 Sm1 Cu1 50.66(8) . 4
Te1 Sm1 Cu1 120.07(8) 3_655 7_566
Cu1 Sm1 Cu1 72.78(12) 3_655 7_566
Cu1 Sm1 Cu1 97.85(8) 8_665 7_566
Te1 Sm1 Cu1 50.66(8) . 7_566
Cu1 Sm1 Cu1 76.44(17) 4 7_566
Te1 Sm1 Te2 151.344(6) 3_655 .
Cu1 Sm1 Te2 142.65(8) 3_655 .
Cu1 Sm1 Te2 117.70(8) 8_665 .
Te1 Sm1 Te2 91.872(17) . .
Cu1 Sm1 Te2 47.14(7) 4 .
Cu1 Sm1 Te2 84.48(8) 7_566 .
Te1 Sm1 Te2 151.344(6) 3_655 6_556
Cu1 Sm1 Te2 117.70(8) 3_655 6_556
Cu1 Sm1 Te2 142.65(8) 8_665 6_556
Te1 Sm1 Te2 91.872(17) . 6_556
Cu1 Sm1 Te2 84.48(8) 4 6_556
Cu1 Sm1 Te2 47.14(7) 7_566 6_556
Te2 Sm1 Te2 56.324(11) . 6_556
Te1 Sm1 Te1 79.249(13) 3_655 5_666
Cu1 Sm1 Te1 50.16(9) 3_655 5_666
Cu1 Sm1 Te1 91.00(9) 8_665 5_666
Te1 Sm1 Te1 74.277(12) . 5_666
Cu1 Sm1 Te1 120.30(8) 4 5_666
Cu1 Sm1 Te1 48.72(8) 7_566 5_666
Te2 Sm1 Te1 129.182(15) . 5_666
Te2 Sm1 Te1 75.144(12) 6_556 5_666
Te1 Sm1 Te1 79.249(13) 3_655 5_665
Cu1 Sm1 Te1 91.00(9) 3_655 5_665
Cu1 Sm1 Te1 50.16(9) 8_665 5_665
Te1 Sm1 Te1 74.277(12) . 5_665
Cu1 Sm1 Te1 48.72(8) 4 5_665
Cu1 Sm1 Te1 120.30(8) 7_566 5_665
Te2 Sm1 Te1 75.144(12) . 5_665
Te2 Sm1 Te1 129.182(15) 6_556 5_665
Te1 Sm1 Te1 140.42(2) 5_666 5_665
Te1 Sm1 Te2 78.846(16) 3_655 5_565
Cu1 Sm1 Te2 128.09(8) 3_655 5_565
Cu1 Sm1 Te2 106.78(9) 8_665 5_565
Te1 Sm1 Te2 150.641(9) . 5_565
Cu1 Sm1 Te2 109.15(8) 4 5_565
Cu1 Sm1 Te2 155.33(7) 7_566 5_565
Te2 Sm1 Te2 82.823(12) . 5_565
Te2 Sm1 Te2 108.545(14) 6_556 5_565
Te1 Sm1 Te2 130.463(15) 5_666 5_565
Te1 Sm1 Te2 76.456(13) 5_665 5_565
Te1 Sm1 Te2 78.846(16) 3_655 2_565
Cu1 Sm1 Te2 106.78(9) 3_655 2_565
Cu1 Sm1 Te2 128.09(8) 8_665 2_565
Te1 Sm1 Te2 150.641(9) . 2_565
Cu1 Sm1 Te2 155.33(7) 4 2_565
Cu1 Sm1 Te2 109.15(8) 7_566 2_565
Te2 Sm1 Te2 108.545(14) . 2_565
Te2 Sm1 Te2 82.823(11) 6_556 2_565
Te1 Sm1 Te2 76.456(13) 5_666 2_565
Te1 Sm1 Te2 130.463(15) 5_665 2_565
Te2 Sm1 Te2 55.977(12) 5_565 2_565
Cu1 Cu1 Cu1 138.3(4) 4 6_556
Cu1 Cu1 Te2 76.57(10) 4 .
Cu1 Cu1 Te2 99.99(11) 6_556 .
Cu1 Cu1 Te1 82.6(3) 4 .
Cu1 Cu1 Te1 65.12(11) 6_556 .
Te2 Cu1 Te1 124.62(16) . .
Cu1 Cu1 Te1 155.5(5) 4 3_645
Cu1 Cu1 Te1 65.96(10) 6_556 3_645
Te2 Cu1 Te1 98.31(14) . 3_645
Te1 Cu1 Te1 118.57(17) . 3_645
Cu1 Cu1 Te1 71.3(3) 4 7_565
Cu1 Cu1 Te1 137.16(9) 6_556 7_565
Te2 Cu1 Te1 119.82(17) . 7_565
Te1 Cu1 Te1 100.10(14) . 7_565
Te1 Cu1 Te1 91.57(13) 3_645 7_565
Cu1 Cu1 Sm1 120.83(9) 4 3_645
Cu1 Cu1 Sm1 69.53(9) 6_556 3_645
Te2 Cu1 Sm1 162.33(18) . 3_645
Te1 Cu1 Sm1 65.03(9) . 3_645
Te1 Cu1 Sm1 64.67(9) 3_645 3_645
Te1 Cu1 Sm1 67.87(9) 7_565 3_645
Cu1 Cu1 Cu1 123.7(5) 4 7_566
Cu1 Cu1 Cu1 14.57(15) 6_556 7_566
Te2 Cu1 Cu1 97.41(11) . 7_566
Te1 Cu1 Cu1 54.90(13) . 7_566
Te1 Cu1 Cu1 80.49(15) 3_645 7_566
Te1 Cu1 Cu1 142.72(10) 7_565 7_566
Sm1 Cu1 Cu1 75.91(9) 3_645 7_566
Cu1 Cu1 Cu1 27.1(3) 4 7_565
Cu1 Cu1 Cu1 165.43(15) 6_556 7_565
Te2 Cu1 Cu1 78.07(11) . 7_565
Te1 Cu1 Cu1 103.85(19) . 7_565
Te1 Cu1 Cu1 128.6(2) 3_645 7_565
Te1 Cu1 Cu1 51.42(9) 7_565 7_565
Sm1 Cu1 Cu1 115.69(9) 3_645 7_565
Cu1 Cu1 Cu1 150.9(3) 7_566 7_565
Cu1 Cu1 Sm1 89.5(4) 4 7_565
Cu1 Cu1 Sm1 128.22(8) 6_556 7_565
Te2 Cu1 Sm1 67.39(9) . 7_565
Te1 Cu1 Sm1 162.88(18) . 7_565
Te1 Cu1 Sm1 66.77(9) 3_645 7_565
Te1 Cu1 Sm1 62.90(9) 7_565 7_565
Sm1 Cu1 Sm1 107.22(12) 3_645 7_565
Cu1 Cu1 Sm1 140.34(17) 7_566 7_565
Cu1 Cu1 Sm1 64.68(11) 7_565 7_565
Cu1 Cu1 Sm1 70.0(4) 4 .
Cu1 Cu1 Sm1 71.42(8) 6_556 .
Te2 Cu1 Sm1 63.98(9) . .
Te1 Cu1 Sm1 60.71(9) . .
Te1 Cu1 Sm1 129.78(16) 3_645 .
Te1 Cu1 Sm1 138.54(16) 7_565 .
Sm1 Cu1 Sm1 122.35(13) 3_645 .
Cu1 Cu1 Sm1 58.13(13) 7_566 .
Cu1 Cu1 Sm1 95.10(18) 7_565 .
Sm1 Cu1 Sm1 130.24(13) 7_565 .
Cu1 Cu1 Te2 117.6(3) 4 6_556
Cu1 Cu1 Te2 44.13(7) 6_556 6_556
Te2 Cu1 Te2 55.86(8) . 6_556
Te1 Cu1 Te2 92.75(13) . 6_556
Te1 Cu1 Te2 76.10(11) 3_645 6_556
Te1 Cu1 Te2 165.40(15) 7_565 6_556
Sm1 Cu1 Te2 112.32(14) 3_645 6_556
Cu1 Cu1 Te2 43.76(7) 7_566 6_556
Cu1 Cu1 Te2 131.86(11) 7_565 6_556
Sm1 Cu1 Te2 104.37(11) 7_565 6_556
Sm1 Cu1 Te2 54.69(6) . 6_556
Cu1 Cu1 Cu1 114.7(5) 4 5_655
Cu1 Cu1 Cu1 103.83(15) 6_556 5_655
Te2 Cu1 Cu1 117.50(19) . 5_655
Te1 Cu1 Cu1 117.85(19) . 5_655
Te1 Cu1 Cu1 46.18(10) 3_645 5_655
Te1 Cu1 Cu1 45.40(10) 7_565 5_655
Sm1 Cu1 Cu1 54.79(10) 3_645 5_655
Cu1 Cu1 Cu1 117.2(2) 7_566 5_655
Cu1 Cu1 Cu1 89.65(17) 7_565 5_655
Sm1 Cu1 Cu1 52.43(10) 7_565 5_655
Sm1 Cu1 Cu1 175.2(2) . 5_655
Te2 Cu1 Cu1 121.83(19) 6_556 5_655
Cu1 Cu1 Te1 17.0(3) 4 5_665
Cu1 Cu1 Te1 121.52(7) 6_556 5_665
Te2 Cu1 Te1 74.39(10) . 5_665
Te1 Cu1 Te1 71.46(10) . 5_665
Te1 Cu1 Te1 169.97(16) 3_645 5_665
Te1 Cu1 Te1 86.35(12) 7_565 5_665
Sm1 Cu1 Te1 123.09(13) 3_645 5_665
Cu1 Cu1 Te1 106.97(18) 7_566 5_665
Cu1 Cu1 Te1 43.94(13) 7_565 5_665
Sm1 Cu1 Te1 103.68(12) 7_565 5_665
Sm1 Cu1 Te1 53.54(6) . 5_665
Te2 Cu1 Te1 104.42(10) 6_556 5_665
Cu1 Cu1 Te1 131.0(2) 5_655 5_665
Cu1 Cu1 Sm1 43.71(7) 4 5_665
Cu1 Cu1 Sm1 120.88(7) 6_556 5_665
Te2 Cu1 Sm1 120.20(15) . 5_665
Te1 Cu1 Sm1 56.71(8) . 5_665
Te1 Cu1 Sm1 136.18(14) 3_645 5_665
Te1 Cu1 Sm1 52.64(8) 7_565 5_665
Sm1 Cu1 Sm1 77.36(9) 3_645 5_665
Cu1 Cu1 Sm1 111.61(14) 7_566 5_665
Cu1 Cu1 Sm1 51.31(9) 7_565 5_665
Sm1 Cu1 Sm1 107.52(12) 7_565 5_665
Sm1 Cu1 Sm1 88.42(9) . 5_665
Te2 Cu1 Sm1 141.90(12) 6_556 5_665
Cu1 Cu1 Sm1 94.35(16) 5_655 5_665
Te1 Cu1 Sm1 47.97(6) 5_665 5_665
Cu1 Te1 Cu1 49.8(2) . 6_556
Cu1 Te1 Cu1 137.44(7) . 3_655
Cu1 Te1 Cu1 113.18(14) 6_556 3_655
Cu1 Te1 Cu1 113.18(14) . 8_665
Cu1 Te1 Cu1 137.44(7) 6_556 8_665
Cu1 Te1 Cu1 48.1(2) 3_655 8_665
Cu1 Te1 Cu1 26.1(2) . 4
Cu1 Te1 Cu1 73.68(9) 6_556 4
Cu1 Te1 Cu1 124.75(9) 3_655 4
Cu1 Te1 Cu1 88.43(13) 8_665 4
Cu1 Te1 Cu1 73.68(9) . 7_566
Cu1 Te1 Cu1 26.1(2) 6_556 7_566
Cu1 Te1 Cu1 88.43(13) 3_655 7_566
Cu1 Te1 Cu1 124.75(9) 8_665 7_566
Cu1 Te1 Cu1 94.31(19) 4 7_566
Cu1 Te1 Sm1 65.72(9) . 3_645
Cu1 Te1 Sm1 65.72(9) 6_556 3_645
Cu1 Te1 Sm1 151.36(9) 3_655 3_645
Cu1 Te1 Sm1 151.36(9) 8_665 3_645
Cu1 Te1 Sm1 83.32(9) 4 3_645
Cu1 Te1 Sm1 83.32(9) 7_566 3_645
Cu1 Te1 Sm1 72.91(9) . .
Cu1 Te1 Sm1 72.91(9) 6_556 .
Cu1 Te1 Sm1 64.53(9) 3_655 .
Cu1 Te1 Sm1 64.53(9) 8_665 .
Cu1 Te1 Sm1 66.44(9) 4 .
Cu1 Te1 Sm1 66.44(9) 7_566 .
Sm1 Te1 Sm1 134.14(2) 3_645 .
Cu1 Te1 Sm1 130.52(11) . 5_666
Cu1 Te1 Sm1 81.83(11) 6_556 5_666
Cu1 Te1 Sm1 64.51(10) 3_655 5_666
Cu1 Te1 Sm1 109.65(10) 8_665 5_666
Cu1 Te1 Sm1 155.49(10) 4 5_666
Cu1 Te1 Sm1 61.97(9) 7_566 5_666
Sm1 Te1 Sm1 87.532(14) 3_645 5_666
Sm1 Te1 Sm1 105.723(12) . 5_666
Cu1 Te1 Sm1 81.83(11) . 5_665
Cu1 Te1 Sm1 130.52(11) 6_556 5_665
Cu1 Te1 Sm1 109.65(10) 3_655 5_665
Cu1 Te1 Sm1 64.51(10) 8_665 5_665
Cu1 Te1 Sm1 61.97(9) 4 5_665
Cu1 Te1 Sm1 155.49(10) 7_566 5_665
Sm1 Te1 Sm1 87.532(14) 3_645 5_665
Sm1 Te1 Sm1 105.723(12) . 5_665
Sm1 Te1 Sm1 140.42(2) 5_666 5_665
Cu1 Te1 Cu1 139.28(6) . 2_665
Cu1 Te1 Cu1 108.54(10) 6_556 2_665
Cu1 Te1 Cu1 7.54(16) 3_655 2_665
Cu1 Te1 Cu1 55.57(3) 8_665 2_665
Cu1 Te1 Cu1 130.25(10) 4 2_665
Cu1 Te1 Cu1 83.08(11) 7_566 2_665
Sm1 Te1 Cu1 144.56(7) 3_645 2_665
Sm1 Te1 Cu1 67.21(6) . 2_665
Sm1 Te1 Cu1 57.24(7) 5_666 2_665
Sm1 Te1 Cu1 116.28(7) 5_665 2_665
Cu1 Te1 Cu1 108.54(10) . 5_665
Cu1 Te1 Cu1 139.28(6) 6_556 5_665
Cu1 Te1 Cu1 55.57(3) 3_655 5_665
Cu1 Te1 Cu1 7.54(16) 8_665 5_665
Cu1 Te1 Cu1 83.08(11) 4 5_665
Cu1 Te1 Cu1 130.25(10) 7_566 5_665
Sm1 Te1 Cu1 144.56(7) 3_645 5_665
Sm1 Te1 Cu1 67.21(6) . 5_665
Sm1 Te1 Cu1 116.28(7) 5_666 5_665
Sm1 Te1 Cu1 57.24(7) 5_665 5_665
Cu1 Te1 Cu1 63.04(14) 2_665 5_665
Cu1 Te2 Cu1 26.9(2) . 4
Cu1 Te2 Te2 80.01(11) . 6_556
Cu1 Te2 Te2 99.98(11) 4 6_556
Cu1 Te2 Te2 99.99(11) . 6
Cu1 Te2 Te2 80.01(11) 4 6
Te2 Te2 Te2 180.0 6_556 6
Cu1 Te2 Sm1 70.50(9) . .
Cu1 Te2 Sm1 65.47(9) 4 .
Te2 Te2 Sm1 61.838(6) 6_556 .
Te2 Te2 Sm1 118.162(6) 6 .
Cu1 Te2 Sm1 65.47(9) . 7_565
Cu1 Te2 Sm1 70.50(9) 4 7_565
Te2 Te2 Sm1 118.162(6) 6_556 7_565
Te2 Te2 Sm1 61.838(6) 6 7_565
Sm1 Te2 Sm1 134.70(2) . 7_565
Cu1 Te2 Sm1 124.36(10) . 3_545
Cu1 Te2 Sm1 151.15(10) 4 3_545
Te2 Te2 Sm1 62.012(6) 6_556 3_545
Te2 Te2 Sm1 117.988(6) 6 3_545
Sm1 Te2 Sm1 116.441(10) . 3_545
Sm1 Te2 Sm1 97.177(12) 7_565 3_545
Cu1 Te2 Sm1 151.15(10) . 5_565
Cu1 Te2 Sm1 124.36(10) 4 5_565
Te2 Te2 Sm1 117.988(6) 6_556 5_565
Te2 Te2 Sm1 62.012(6) 6 5_565
Sm1 Te2 Sm1 97.177(12) . 5_565
Sm1 Te2 Sm1 116.441(10) 7_565 5_565
Sm1 Te2 Sm1 84.472(19) 3_545 5_565
Cu1 Te2 Cu1 35.89(16) . 6_556
Cu1 Te2 Cu1 58.16(10) 4 6_556
Te2 Te2 Cu1 44.13(7) 6_556 6_556
Te2 Te2 Cu1 135.87(7) 6 6_556
Sm1 Te2 Cu1 58.87(7) . 6_556
Sm1 Te2 Cu1 89.28(7) 7_565 6_556
Sm1 Te2 Cu1 96.87(7) 3_545 6_556
Sm1 Te2 Cu1 153.96(7) 5_565 6_556
Cu1 Te2 Cu1 58.16(10) . 7_565
Cu1 Te2 Cu1 35.89(16) 4 7_565
Te2 Te2 Cu1 135.87(7) 6_556 7_565
Te2 Te2 Cu1 44.13(7) 6 7_565
Sm1 Te2 Cu1 89.28(7) . 7_565
Sm1 Te2 Cu1 58.87(7) 7_565 7_565
Sm1 Te2 Cu1 153.96(7) 3_545 7_565
Sm1 Te2 Cu1 96.87(7) 5_565 7_565
Cu1 Te2 Cu1 93.12(14) 6_556 7_565

loop_
_geom_bond_atom_site_label_1
_geom_bond_atom_site_label_2
_geom_bond_distance
_geom_bond_site_symmetry_2
Sm1 Te1 3.0924(7) 3_655
Sm1 Cu1 3.110(4) 3_655
Sm1 Cu1 3.110(4) 8_665
Sm1 Te1 3.1133(7) .
Sm1 Cu1 3.206(4) 4
Sm1 Cu1 3.206(4) 7_566
Sm1 Te2 3.2530(5) .
Sm1 Te2 3.2530(5) 6_556
Sm1 Te1 3.2634(4) 5_666
Sm1 Te1 3.2634(4) 5_665
Sm1 Te2 3.2715(6) 5_565
Sm1 Te2 3.2715(6) 2_565
Cu1 Cu1 1.200(9) 4
Cu1 Cu1 2.175(10) 6_556
Cu1 Te2 2.583(4) .
Cu1 Te1 2.584(4) .
Cu1 Te1 2.669(4) 3_645
Cu1 Te1 2.705(4) 7_565
Cu1 Sm1 3.110(4) 3_645
Cu1 Cu1 3.173(2) 7_566
Cu1 Cu1 3.173(2) 7_565
Cu1 Sm1 3.206(4) 7_565
Cu1 Te2 3.654(5) 6_556
Cu1 Cu1 3.747(8) 5_655
Cu1 Te1 3.793(4) 5_665
Cu1 Sm1 3.864(5) 5_665
Te1 Cu1 2.584(4) 6_556
Te1 Cu1 2.669(4) 3_655
Te1 Cu1 2.669(4) 8_665
Te1 Cu1 2.705(4) 4
Te1 Cu1 2.705(4) 7_566
Te1 Sm1 3.0924(7) 3_645
Te1 Sm1 3.2634(4) 5_666
Te1 Sm1 3.2634(4) 5_665
Te1 Cu1 3.793(4) 2_665
Te1 Cu1 3.793(4) 5_665
Te2 Cu1 2.583(4) 4
Te2 Te2 3.0706(4) 6_556
Te2 Te2 3.0706(4) 6
Te2 Sm1 3.2530(5) 7_565
Te2 Sm1 3.2715(6) 3_545
Te2 Sm1 3.2715(6) 5_565
Te2 Cu1 3.654(5) 6_556
Te2 Cu1 3.654(5) 7_565
